data_4029929
loop_
_publ_author_name
'Gogoi, Paramartha'
'Das, Vijay K.'
'Saikia, Anil K.'

_publ_section_title
;
 Diastereoselective Synthesis of Substituted Tetrahydrofurans via Prins
 Cyclization of Enol Ethers.
;
_journal_issue 18
_journal_name_full 'The Journal of organic chemistry'
_journal_page_first 8592
_journal_page_last 8598
_journal_paper_doi 10.1021/jo501197y
_journal_volume 79
_journal_year 2014
_chemical_formula_sum 'C21 H21 Br O4'
_chemical_formula_weight 417.29
_chemical_name_systematic
; 
 ? 
;
_space_group_IT_number 14
_symmetry_cell_setting monoclinic
_symmetry_space_group_name_Hall '-P 2ybc'
_symmetry_space_group_name_H-M 'P 1 21/c 1'
_atom_sites_solution_hydrogens geom
_atom_sites_solution_primary direct
_atom_sites_solution_secondary difmap
_audit_creation_method SHELXL-97
_cell_angle_alpha 90.00
_cell_angle_beta 101.335(9)
_cell_angle_gamma 90.00
_cell_formula_units_Z 4
_cell_length_a 16.043(2)
_cell_length_b 5.0891(7)
_cell_length_c 24.389(3)
_cell_measurement_temperature 293(2)
_cell_volume 1952.4(4)
_computing_cell_refinement 'Bruker SMART'
_computing_data_collection 'Bruker SMART'
_computing_data_reduction 'Bruker SAINT'
_computing_molecular_graphics 'Bruker SHELXTL'
_computing_publication_material 'Bruker SHELXTL'
_computing_structure_refinement 'SHELXL-97 (Sheldrick, 1997)'
_computing_structure_solution 'SHELXS-97 (Sheldrick, 1990)'
_diffrn_ambient_temperature 293(2)
_diffrn_measured_fraction_theta_full 0.962
_diffrn_measured_fraction_theta_max 0.962
_diffrn_measurement_device_type 'CCD area detector'
_diffrn_measurement_method 'phi and omega scans'
_diffrn_radiation_monochromator graphite
_diffrn_radiation_source 'fine-focus sealed tube'
_diffrn_radiation_type MoK\a
_diffrn_radiation_wavelength 0.71073
_diffrn_reflns_av_R_equivalents 0.2471
_diffrn_reflns_av_sigmaI/netI 0.1862
_diffrn_reflns_limit_h_max 18
_diffrn_reflns_limit_h_min -18
_diffrn_reflns_limit_k_max 5
_diffrn_reflns_limit_k_min -5
_diffrn_reflns_limit_l_max 28
_diffrn_reflns_limit_l_min -27
_diffrn_reflns_number 13760
_diffrn_reflns_theta_full 24.49
_diffrn_reflns_theta_max 24.49
_diffrn_reflns_theta_min 1.29
_exptl_absorpt_coefficient_mu 2.128
_exptl_absorpt_correction_T_max 0.608
_exptl_absorpt_correction_T_min 0.486
_exptl_absorpt_correction_type multi-scan
_exptl_absorpt_process_details 'Face indexing'
_exptl_crystal_colour colourless
_exptl_crystal_density_diffrn 1.420
_exptl_crystal_density_method 'not measured'
_exptl_crystal_description block
_exptl_crystal_F_000 856
_exptl_crystal_size_max 0.34
_exptl_crystal_size_mid 0.28
_exptl_crystal_size_min 0.23
_refine_diff_density_max 0.768
_refine_diff_density_min -0.832
_refine_diff_density_rms 0.115
_refine_ls_extinction_method none
_refine_ls_goodness_of_fit_ref 1.280
_refine_ls_hydrogen_treatment mixed
_refine_ls_matrix_type full
_refine_ls_number_parameters 236
_refine_ls_number_reflns 3108
_refine_ls_number_restraints 0
_refine_ls_restrained_S_all 1.280
_refine_ls_R_factor_all 0.2206
_refine_ls_R_factor_gt 0.0791
_refine_ls_shift/su_max 0.000
_refine_ls_shift/su_mean 0.000
_refine_ls_structure_factor_coef Fsqd
_refine_ls_weighting_details 'calc w=1/[\s^2^(Fo^2^)+(0.0300P)^2^+4.5000P] where P=(Fo^2^+2Fc^2^)/3'
_refine_ls_weighting_scheme calc
_refine_ls_wR_factor_gt 0.1835
_refine_ls_wR_factor_ref 0.2315
_reflns_number_gt 1168
_reflns_number_total 3108
_reflns_threshold_expression >2sigma(I)
_cod_data_source_file jo501197y_si_001.cif
_cod_data_source_block para3
_cod_depositor_comments
;
The following automatic conversions were performed:

'_symmetry_cell_setting' value 'Monoclinic' changed to 'monoclinic'
according to
/home/saulius/struct/COD-crude-data--automatic-downloads/rss-feeds/ACS/lib/dictionaries/cif_core.dic
dictionary named 'cif_core.dic' version 2.4.2 from 2011-04-26.

Automatic conversion script
Id: cif_fix_values 2281 2013-09-26 08:29:07Z andrius 

 Adding full bibliography for 4029929.cif.
;
_cod_original_sg_symbol_H-M P21/c
_cod_database_code 4029929

loop_
_symmetry_equiv_pos_as_xyz
'x, y, z'
'-x, y+1/2, -z+1/2'
'-x, -y, -z'
'x, -y-1/2, z-1/2'

loop_
_atom_site_label
_atom_site_type_symbol
_atom_site_fract_x
_atom_site_fract_y
_atom_site_fract_z
_atom_site_U_iso_or_equiv
_atom_site_adp_type
_atom_site_occupancy
_atom_site_symmetry_multiplicity
_atom_site_calc_flag
_atom_site_refinement_flags
Br1 Br -0.28395(7) 1.1684(3) 0.18024(6) 0.0844(6) Uani 1 1 d .
O1 O 0.0400(4) 0.5770(15) 0.0840(3) 0.056(2) Uani 1 1 d .
O2 O 0.2411(6) 0.177(2) 0.0379(4) 0.106(4) Uani 1 1 d .
O3 O 0.2436(5) 0.461(2) -0.0291(4) 0.093(3) Uani 1 1 d .
O4 O 0.2407(5) 0.2800(18) 0.1816(3) 0.066(3) Uani 1 1 d .
C1 C -0.1836(6) 1.002(3) 0.1704(6) 0.060(4) Uani 1 1 d .
C2 C -0.1508(6) 0.802(3) 0.2041(5) 0.061(4) Uani 1 1 d .
H2 H -0.1768 0.7505 0.2333 0.074 Uiso 1 1 calc R
C3 C -0.0779(7) 0.670(3) 0.1952(4) 0.058(3) Uani 1 1 d .
H3 H -0.0565 0.5304 0.2183 0.070 Uiso 1 1 calc R
C4 C -0.0371(6) 0.745(3) 0.1526(5) 0.051(3) Uani 1 1 d .
C5 C -0.0716(7) 0.952(3) 0.1194(5) 0.059(4) Uani 1 1 d .
H5 H -0.0447 1.0059 0.0907 0.071 Uiso 1 1 calc R
C6 C -0.1446(7) 1.086(3) 0.1264(5) 0.067(4) Uani 1 1 d .
H6 H -0.1667 1.2239 0.1031 0.080 Uiso 1 1 calc R
C7 C 0.0415(6) 0.599(2) 0.1437(4) 0.047(3) Uani 1 1 d .
H7 H 0.0428 0.4238 0.1603 0.056 Uiso 1 1 calc R
C8 C 0.1257(6) 0.742(2) 0.1659(5) 0.061(4) Uani 1 1 d .
H8A H 0.1483 0.6945 0.2045 0.073 Uiso 1 1 calc R
H8B H 0.1183 0.9312 0.1634 0.073 Uiso 1 1 calc R
C9 C 0.1854(5) 0.645(2) 0.1266(4) 0.044(3) Uani 1 1 d .
H9 H 0.2083 0.7949 0.1092 0.053 Uiso 1 1 calc R
C10 C 0.1242(6) 0.488(3) 0.0823(4) 0.054(3) Uani 1 1 d .
H10 H 0.1285 0.3013 0.0926 0.065 Uiso 1 1 calc R
C11 C 0.1377(7) 0.515(3) 0.0218(4) 0.065(4) Uani 1 1 d .
H11A H 0.0875 0.4536 -0.0038 0.079 Uiso 1 1 calc R
H11B H 0.1459 0.6990 0.0138 0.079 Uiso 1 1 calc R
C12 C 0.2122(7) 0.363(3) 0.0130(5) 0.064(4) Uani 1 1 d .
C13 C 0.3155(10) 0.321(4) -0.0459(7) 0.125(6) Uani 1 1 d .
H13A H 0.3120 0.1352 -0.0381 0.150 Uiso 1 1 calc R
H13B H 0.3125 0.3426 -0.0857 0.150 Uiso 1 1 calc R
C14 C 0.3918(10) 0.420(5) -0.0170(9) 0.223(14) Uani 1 1 d .
H14A H 0.3833 0.5004 0.0171 0.334 Uiso 1 1 calc R
H14B H 0.4130 0.5489 -0.0396 0.334 Uiso 1 1 calc R
H14C H 0.4323 0.2797 -0.0084 0.334 Uiso 1 1 calc R
C15 C 0.2567(6) 0.478(3) 0.1572(5) 0.049(3) Uani 1 1 d .
C16 C 0.3480(6) 0.546(2) 0.1583(5) 0.051(3) Uani 1 1 d .
C17 C 0.3728(7) 0.752(3) 0.1259(5) 0.070(4) Uani 1 1 d .
H17 H 0.3322 0.8523 0.1025 0.084 Uiso 1 1 calc R
C18 C 0.4589(7) 0.800(3) 0.1297(6) 0.081(4) Uani 1 1 d .
H18 H 0.4758 0.9390 0.1097 0.097 Uiso 1 1 calc R
C19 C 0.5186(8) 0.649(4) 0.1618(6) 0.082(5) Uani 1 1 d .
H19 H 0.5759 0.6816 0.1628 0.098 Uiso 1 1 calc R
C20 C 0.4953(8) 0.447(3) 0.1932(6) 0.088(5) Uani 1 1 d .
H20 H 0.5367 0.3453 0.2156 0.106 Uiso 1 1 calc R
C21 C 0.4107(6) 0.394(3) 0.1912(5) 0.071(4) Uani 1 1 d .
H21 H 0.3952 0.2562 0.2121 0.085 Uiso 1 1 calc R

loop_
_atom_site_aniso_label
_atom_site_aniso_U_11
_atom_site_aniso_U_22
_atom_site_aniso_U_33
_atom_site_aniso_U_23
_atom_site_aniso_U_13
_atom_site_aniso_U_12
Br1 0.0551(8) 0.1136(12) 0.0925(11) -0.0067(11) 0.0340(7) 0.0130(9)
O1 0.030(4) 0.097(7) 0.043(5) -0.014(4) 0.013(3) 0.003(4)
O2 0.125(8) 0.117(9) 0.091(7) 0.048(7) 0.061(6) 0.072(7)
O3 0.090(6) 0.115(9) 0.095(7) 0.025(7) 0.070(6) 0.032(6)
O4 0.060(5) 0.080(7) 0.061(6) 0.020(5) 0.019(4) 0.001(4)
C1 0.034(7) 0.063(9) 0.077(10) -0.012(8) -0.001(7) 0.016(6)
C2 0.044(7) 0.078(10) 0.065(8) -0.014(8) 0.017(6) 0.009(7)
C3 0.064(7) 0.073(9) 0.042(7) 0.001(7) 0.019(6) -0.002(7)
C4 0.041(6) 0.075(11) 0.043(7) -0.002(7) 0.021(6) -0.002(6)
C5 0.050(7) 0.088(11) 0.048(8) 0.001(8) 0.028(6) 0.003(7)
C6 0.044(7) 0.087(12) 0.071(10) 0.002(8) 0.016(7) 0.000(7)
C7 0.042(6) 0.072(10) 0.034(7) -0.002(6) 0.024(5) 0.002(6)
C8 0.045(6) 0.079(10) 0.056(8) -0.006(7) 0.005(6) -0.007(6)
C9 0.027(5) 0.071(8) 0.037(6) 0.004(7) 0.012(5) -0.006(6)
C10 0.036(6) 0.094(10) 0.040(7) -0.002(7) 0.023(5) -0.001(6)
C11 0.060(7) 0.097(10) 0.042(8) 0.007(8) 0.015(6) 0.008(8)
C12 0.045(7) 0.114(14) 0.041(9) -0.002(9) 0.026(7) 0.013(8)
C13 0.135(14) 0.162(17) 0.093(12) -0.006(13) 0.058(11) 0.013(14)
C14 0.080(12) 0.34(4) 0.24(3) -0.18(3) 0.007(14) -0.027(17)
C15 0.039(7) 0.075(10) 0.038(7) -0.002(8) 0.017(6) 0.004(7)
C16 0.035(7) 0.069(9) 0.050(8) -0.010(7) 0.010(6) 0.004(6)
C17 0.050(8) 0.083(11) 0.076(9) 0.016(9) 0.012(7) 0.000(7)
C18 0.045(8) 0.113(12) 0.093(11) 0.006(10) 0.035(7) -0.002(8)
C19 0.049(8) 0.120(14) 0.083(11) -0.033(11) 0.031(8) -0.009(10)
C20 0.040(8) 0.109(14) 0.110(13) 0.014(11) 0.001(8) 0.015(8)
C21 0.037(7) 0.119(13) 0.060(8) 0.014(9) 0.015(6) 0.012(8)

loop_
_atom_type_symbol
_atom_type_description
_atom_type_scat_dispersion_real
_atom_type_scat_dispersion_imag
_atom_type_scat_source
C C 0.0033 0.0016 'International Tables Vol C Tables 4.2.6.8 and 6.1.1.4'
H H 0.0000 0.0000 'International Tables Vol C Tables 4.2.6.8 and 6.1.1.4'
Br Br -0.2901 2.4595 'International Tables Vol C Tables 4.2.6.8 and 6.1.1.4'
O O 0.0106 0.0060 'International Tables Vol C Tables 4.2.6.8 and 6.1.1.4'

loop_
_geom_angle_atom_site_label_1
_geom_angle_atom_site_label_2
_geom_angle_atom_site_label_3
_geom_angle
C10 O1 C7 102.9(7)
C12 O3 C13 118.1(12)
C2 C1 C6 120.8(11)
C2 C1 Br1 120.3(11)
C6 C1 Br1 118.9(10)
C1 C2 C3 120.3(12)
C1 C2 H2 119.9
C3 C2 H2 119.9
C4 C3 C2 121.1(12)
C4 C3 H3 119.5
C2 C3 H3 119.5
C5 C4 C3 117.3(11)
C5 C4 C7 122.6(11)
C3 C4 C7 120.1(11)
C4 C5 C6 123.3(12)
C4 C5 H5 118.3
C6 C5 H5 118.3
C5 C6 C1 117.2(12)
C5 C6 H6 121.4
C1 C6 H6 121.4
O1 C7 C4 109.4(8)
O1 C7 C8 103.3(8)
C4 C7 C8 114.6(10)
O1 C7 H7 109.8
C4 C7 H7 109.8
C8 C7 H7 109.8
C7 C8 C9 103.6(8)
C7 C8 H8A 111.0
C9 C8 H8A 111.0
C7 C8 H8B 111.0
C9 C8 H8B 111.0
H8A C8 H8B 109.0
C15 C9 C10 112.1(10)
C15 C9 C8 111.8(8)
C10 C9 C8 102.3(7)
C15 C9 H9 110.1
C10 C9 H9 110.1
C8 C9 H9 110.1
O1 C10 C9 106.9(9)
O1 C10 C11 108.1(8)
C9 C10 C11 115.8(9)
O1 C10 H10 108.6
C9 C10 H10 108.6
C11 C10 H10 108.6
C12 C11 C10 111.3(10)
C12 C11 H11A 109.4
C10 C11 H11A 109.4
C12 C11 H11B 109.4
C10 C11 H11B 109.4
H11A C11 H11B 108.0
O2 C12 O3 122.1(12)
O2 C12 C11 126.8(13)
O3 C12 C11 111.0(13)
C14 C13 O3 110.2(16)
C14 C13 H13A 109.6
O3 C13 H13A 109.6
C14 C13 H13B 109.6
O3 C13 H13B 109.6
H13A C13 H13B 108.1
C13 C14 H14A 109.5
C13 C14 H14B 109.5
H14A C14 H14B 109.5
C13 C14 H14C 109.5
H14A C14 H14C 109.5
H14B C14 H14C 109.5
O4 C15 C9 119.7(10)
O4 C15 C16 118.7(11)
C9 C15 C16 121.5(11)
C21 C16 C17 118.9(10)
C21 C16 C15 118.3(12)
C17 C16 C15 122.8(11)
C18 C17 C16 118.6(11)
C18 C17 H17 120.7
C16 C17 H17 120.7
C19 C18 C17 121.3(14)
C19 C18 H18 119.3
C17 C18 H18 119.3
C18 C19 C20 120.5(13)
C18 C19 H19 119.8
C20 C19 H19 119.8
C21 C20 C19 120.0(13)
C21 C20 H20 120.0
C19 C20 H20 120.0
C20 C21 C16 120.6(13)
C20 C21 H21 119.7
C16 C21 H21 119.7

loop_
_geom_bond_atom_site_label_1
_geom_bond_atom_site_label_2
_geom_bond_distance
Br1 C1 1.875(11)
O1 C10 1.433(11)
O1 C7 1.456(11)
O2 C12 1.169(15)
O3 C12 1.326(15)
O3 C13 1.479(17)
O4 C15 1.222(13)
C1 C2 1.351(16)
C1 C6 1.409(16)
C2 C3 1.401(15)
C2 H2 0.9300
C3 C4 1.386(15)
C3 H3 0.9300
C4 C5 1.378(14)
C4 C7 1.515(14)
C5 C6 1.394(15)
C5 H5 0.9300
C6 H6 0.9300
C7 C8 1.536(13)
C7 H7 0.9800
C8 C9 1.564(14)
C8 H8A 0.9700
C8 H8B 0.9700
C9 C15 1.500(14)
C9 C10 1.534(13)
C9 H9 0.9800
C10 C11 1.538(14)
C10 H10 0.9800
C11 C12 1.474(15)
C11 H11A 0.9700
C11 H11B 0.9700
C13 C14 1.382(18)
C13 H13A 0.9700
C13 H13B 0.9700
C14 H14A 0.9600
C14 H14B 0.9600
C14 H14C 0.9600
C15 C16 1.502(14)
C16 C21 1.391(14)
C16 C17 1.414(15)
C17 C18 1.388(15)
C17 H17 0.9300
C18 C19 1.353(17)
C18 H18 0.9300
C19 C20 1.377(18)
C19 H19 0.9300
C20 C21 1.374(15)
C20 H20 0.9300
C21 H21 0.9300

loop_
_geom_torsion_atom_site_label_1
_geom_torsion_atom_site_label_2
_geom_torsion_atom_site_label_3
_geom_torsion_atom_site_label_4
_geom_torsion
C6 C1 C2 C3 -1.0(18)
Br1 C1 C2 C3 177.3(9)
C1 C2 C3 C4 1.2(18)
C2 C3 C4 C5 -0.4(17)
C2 C3 C4 C7 -179.7(10)
C3 C4 C5 C6 -0.4(17)
C7 C4 C5 C6 178.8(11)
C4 C5 C6 C1 0.6(18)
C2 C1 C6 C5 0.2(18)
Br1 C1 C6 C5 -178.1(8)
C10 O1 C7 C4 168.4(9)
C10 O1 C7 C8 46.0(11)
C5 C4 C7 O1 -37.1(14)
C3 C4 C7 O1 142.2(10)
C5 C4 C7 C8 78.3(13)
C3 C4 C7 C8 -102.4(12)
O1 C7 C8 C9 -32.1(11)
C4 C7 C8 C9 -151.0(10)
C7 C8 C9 C15 -113.0(10)
C7 C8 C9 C10 7.2(11)
C7 O1 C10 C9 -42.1(11)
C7 O1 C10 C11 -167.4(10)
C15 C9 C10 O1 140.7(9)
C8 C9 C10 O1 20.7(11)
C15 C9 C10 C11 -98.8(12)
C8 C9 C10 C11 141.2(11)
O1 C10 C11 C12 -164.5(10)
C9 C10 C11 C12 75.7(15)
C13 O3 C12 O2 2(2)
C13 O3 C12 C11 -176.3(12)
C10 C11 C12 O2 26(2)
C10 C11 C12 O3 -155.7(11)
C12 O3 C13 C14 -91(2)
C10 C9 C15 O4 -56.9(13)
C8 C9 C15 O4 57.4(14)
C10 C9 C15 C16 122.4(11)
C8 C9 C15 C16 -123.3(11)
O4 C15 C16 C21 -5.7(16)
C9 C15 C16 C21 175.0(10)
O4 C15 C16 C17 172.1(11)
C9 C15 C16 C17 -7.2(17)
C21 C16 C17 C18 -2.2(17)
C15 C16 C17 C18 -180.0(11)
C16 C17 C18 C19 3(2)
C17 C18 C19 C20 -2(2)
C18 C19 C20 C21 1(2)
C19 C20 C21 C16 -1(2)
C17 C16 C21 C20 1.4(18)
C15 C16 C21 C20 179.2(12)
